data_4117441
loop_
_publ_author_name
'Ian M. Riddlestone'
'Si\^an Edmonds'
'Paul A. Kaufman'
'Juan Urbano Baena'
'Joshua I. Bates'
'Michael J. Kelly'
'Amber L. Thompson'
'Russell Taylor'
'Simon Aldridge'

_publ_contact_author 'Simon Aldridge'
_publ_contact_author_email Simon.aldridge@chem.ox.ac.uk
_publ_section_title
;
 \s-Alane Complexes of Chromium, Tungsten, and Manganese
;
_journal_name_full 'Journal of the American Chemical Society'
_journal_page_first 2551
_journal_page_last 2554
_journal_paper_doi 10.1021/ja2119892
_journal_volume 134
_journal_year 2012
_chemical_formula_moiety 'C20 H24 Al1 Cl1 Fe1 N2 O2'
_chemical_formula_sum 'C20 H24 Al Cl Fe N2 O2'
_chemical_formula_weight 442.70
_space_group_IT_number 14
_symmetry_cell_setting monoclinic
_symmetry_space_group_name_Hall '-P 2ybc'
_symmetry_space_group_name_H-M 'P 1 21/c 1'
_atom_sites_solution_hydrogens geom
_atom_sites_solution_primary direct
_audit_creation_date 10-06-02
_audit_creation_method CRYSTALS_ver_14.03
_cell_angle_alpha 90
_cell_angle_beta 93.0773(10)
_cell_angle_gamma 90
_cell_formula_units_Z 4
_cell_length_a 9.9088(2)
_cell_length_b 12.3092(3)
_cell_length_c 17.7168(4)
_cell_measurement_reflns_used 4943
_cell_measurement_temperature 150
_cell_measurement_theta_max 27
_cell_measurement_theta_min 5
_cell_volume 2157.79(8)
_computing_cell_refinement 'DENZO/SCALEPACK (Otwinowski & Minor, 1997)'
_computing_data_collection 'COLLECT (Nonius, 2001).'
_computing_data_reduction 'DENZO/SCALEPACK (Otwinowski & Minor, 1997)'
_computing_molecular_graphics 'CAMERON (Watkin et al., 1996)'
_computing_publication_material 'CRYSTALS (Betteridge et al., 2003)'
_computing_structure_refinement 'CRYSTALS (Betteridge et al., 2003)'
_computing_structure_solution 'SIR92 (Altomare et al., 1994)'
_diffrn_ambient_temperature 150
_diffrn_measured_fraction_theta_full 0.993
_diffrn_measured_fraction_theta_max 0.992
_diffrn_measurement_device Area
_diffrn_measurement_device_type 'Nonius KappaCCD'
_diffrn_measurement_method \w
_diffrn_radiation_monochromator graphite
_diffrn_radiation_type 'Mo K\a'
_diffrn_radiation_wavelength 0.71073
_diffrn_reflns_av_R_equivalents 0.033
_diffrn_reflns_limit_h_max 12
_diffrn_reflns_limit_h_min -12
_diffrn_reflns_limit_k_max 15
_diffrn_reflns_limit_k_min -15
_diffrn_reflns_limit_l_max 22
_diffrn_reflns_limit_l_min -23
_diffrn_reflns_number 9335
_diffrn_reflns_theta_full 26.388
_diffrn_reflns_theta_max 27.487
_diffrn_reflns_theta_min 5.101
_diffrn_standards_number 0
_exptl_absorpt_coefficient_mu 0.880
_exptl_absorpt_correction_T_max 0.92
_exptl_absorpt_correction_T_min 0.92
_exptl_absorpt_correction_type multi-scan
_exptl_absorpt_process_details 'DENZO/SCALEPACK (Otwinowski & Minor, 1997)'
_exptl_crystal_colour colorless
_exptl_crystal_density_diffrn 1.363
_exptl_crystal_description block
_exptl_crystal_F_000 920
_exptl_crystal_size_max 0.100
_exptl_crystal_size_mid 0.100
_exptl_crystal_size_min 0.100
_refine_diff_density_max 0.90
_refine_diff_density_min -0.78
_refine_ls_extinction_method none
_refine_ls_goodness_of_fit_ref 0.9274
_refine_ls_hydrogen_treatment constr
_refine_ls_matrix_type full
_refine_ls_number_parameters 244
_refine_ls_number_reflns 4907
_refine_ls_number_restraints 0
_refine_ls_R_factor_all 0.0675
_refine_ls_R_factor_gt 0.0458
_refine_ls_shift/su_max 0.0010660
_refine_ls_shift/su_mean 4.7106056
_refine_ls_structure_factor_coef Fsqd
_refine_ls_weighting_details
;
 Method= Modified Sheldrick 
 w=1/[\s^2^(F^2^) + ( 0.10P)^2^ + 0.00P] 
 ,where P=p(6)*max(Fo^2^,0) + (1-p(6))Fc^2^ 
;
_refine_ls_weighting_scheme calc
_refine_ls_wR_factor_all 0.1365
_refine_ls_wR_factor_gt 0.1224
_refine_ls_wR_factor_ref 0.1365
_reflns_limit_h_max 12
_reflns_limit_h_min -12
_reflns_limit_k_max 15
_reflns_limit_k_min 0
_reflns_limit_l_max 22
_reflns_limit_l_min 0
_reflns_number_gt 3672
_reflns_number_total 4907
_reflns_threshold_expression I>2.0\s(I)
_oxford_diffrn_Wilson_B_factor 2.34
_oxford_diffrn_Wilson_scale 16.53
_oxford_refine_ls_r_factor_ref 0.0675
_oxford_refine_ls_scale 0.2371(3)
_oxford_reflns_number_all 4907
_oxford_reflns_threshold_expression_ref I>-3.0\s(I)
_oxford_structure_analysis_title 051irdv10
_cod_data_source_file ja2119892_si_002_1.cif
_cod_data_source_block Fe
_cod_original_sg_symbol_H-M 'P 1 21/c 1 '
_cod_original_formula_sum 'C20 H24 Al1 Cl1 Fe1 N2 O2'
_cod_database_code 4117441

loop_
_symmetry_equiv_pos_as_xyz
x,y,z
-x,-y,-z
-x,y+1/2,-z+1/2
x,-y+1/2,z+1/2

loop_
_atom_site_label
_atom_site_type_symbol
_atom_site_fract_x
_atom_site_fract_y
_atom_site_fract_z
_atom_site_U_iso_or_equiv
_atom_site_occupancy
_atom_site_adp_type
_atom_site_refinement_flags_posn
Fe1 Fe 0.99485(3) 0.16823(3) 0.714115(18) 0.0254 1.0000 Uani .
Al2 Al 0.82983(7) 0.10713(6) 0.62465(4) 0.0244 1.0000 Uani .
Cl3 Cl 0.85460(7) -0.05454(5) 0.58051(4) 0.0388 1.0000 Uani .
N4 N 0.7570(2) 0.20530(17) 0.54916(12) 0.0287 1.0000 Uani .
C5 C 0.6379(2) 0.2034(2) 0.58123(14) 0.0279 1.0000 Uani .
N6 N 0.6411(2) 0.13385(17) 0.63951(11) 0.0278 1.0000 Uani .
C7 C 0.5287(2) 0.1138(2) 0.68709(13) 0.0297 1.0000 Uani .
C8 C 0.5465(3) 0.1748(2) 0.76166(16) 0.0395 1.0000 Uani .
C9 C 0.5181(3) -0.0081(2) 0.70020(18) 0.0446 1.0000 Uani .
C10 C 0.5197(2) 0.2714(2) 0.55666(14) 0.0275 1.0000 Uani .
C11 C 0.5017(3) 0.3720(2) 0.59046(16) 0.0366 1.0000 Uani .
C12 C 0.3936(3) 0.4376(2) 0.56698(18) 0.0435 1.0000 Uani .
C13 C 0.3037(3) 0.4034(2) 0.51009(18) 0.0412 1.0000 Uani .
C14 C 0.3198(3) 0.3034(3) 0.47685(17) 0.0412 1.0000 Uani .
C15 C 0.4278(3) 0.2367(2) 0.49954(16) 0.0382 1.0000 Uani .
C16 C 0.7865(3) 0.2698(2) 0.48322(14) 0.0317 1.0000 Uani .
C17 C 0.9191(3) 0.3302(2) 0.49688(19) 0.0454 1.0000 Uani .
C18 C 0.7921(3) 0.1965(3) 0.41462(17) 0.0462 1.0000 Uani .
C19 C 0.9075(2) 0.0830(2) 0.77332(14) 0.0315 1.0000 Uani .
O20 O 0.8545(2) 0.02464(17) 0.81314(11) 0.0446 1.0000 Uani .
C21 C 1.1359(3) 0.1454(2) 0.63051(14) 0.0321 1.0000 Uani .
C22 C 1.1570(2) 0.0686(2) 0.68927(15) 0.0335 1.0000 Uani .
C23 C 1.1881(2) 0.1256(2) 0.75893(16) 0.0370 1.0000 Uani .
C24 C 1.1852(2) 0.2380(2) 0.74220(16) 0.0370 1.0000 Uani .
C25 C 1.1514(2) 0.2503(2) 0.66373(16) 0.0346 1.0000 Uani .
C26 C 0.8847(3) 0.2792(2) 0.71415(14) 0.0315 1.0000 Uani .
O27 O 0.8137(2) 0.35388(16) 0.71230(12) 0.0430 1.0000 Uani .
H71 H 0.4431 0.1401 0.6594 0.0334 1.0000 Uiso R
H82 H 0.4742 0.1578 0.7931 0.0621 1.0000 Uiso R
H81 H 0.6300 0.1542 0.7881 0.0613 1.0000 Uiso R
H83 H 0.5481 0.2521 0.7526 0.0623 1.0000 Uiso R
H92 H 0.4380 -0.0267 0.7271 0.0679 1.0000 Uiso R
H91 H 0.5968 -0.0322 0.7289 0.0677 1.0000 Uiso R
H93 H 0.5184 -0.0465 0.6513 0.0684 1.0000 Uiso R
H111 H 0.5623 0.3955 0.6287 0.0445 1.0000 Uiso R
H121 H 0.3839 0.5054 0.5895 0.0512 1.0000 Uiso R
H131 H 0.2285 0.4477 0.4950 0.0487 1.0000 Uiso R
H141 H 0.2570 0.2792 0.4377 0.0499 1.0000 Uiso R
H151 H 0.4376 0.1685 0.4768 0.0467 1.0000 Uiso R
H161 H 0.7135 0.3224 0.4774 0.0355 1.0000 Uiso R
H172 H 0.9316 0.3780 0.4551 0.0706 1.0000 Uiso R
H171 H 0.9090 0.3723 0.5424 0.0714 1.0000 Uiso R
H173 H 0.9910 0.2781 0.5033 0.0705 1.0000 Uiso R
H182 H 0.8108 0.2386 0.3697 0.0691 1.0000 Uiso R
H181 H 0.8642 0.1444 0.4253 0.0691 1.0000 Uiso R
H183 H 0.7070 0.1579 0.4083 0.0696 1.0000 Uiso R
H211 H 1.1152 0.1280 0.5771 0.0365 1.0000 Uiso R
H221 H 1.1521 -0.0114 0.6841 0.0399 1.0000 Uiso R
H231 H 1.2143 0.0901 0.8080 0.0435 1.0000 Uiso R
H241 H 1.1994 0.2967 0.7780 0.0445 1.0000 Uiso R
H251 H 1.1338 0.3191 0.6385 0.0413 1.0000 Uiso R

loop_
_atom_site_aniso_label
_atom_site_aniso_U_11
_atom_site_aniso_U_22
_atom_site_aniso_U_33
_atom_site_aniso_U_23
_atom_site_aniso_U_13
_atom_site_aniso_U_12
Fe1 0.0255(2) 0.0248(2) 0.0259(2) -0.00054(13) 0.00209(14) -0.00048(13)
Al2 0.0253(4) 0.0234(4) 0.0247(3) -0.0005(3) 0.0021(3) 0.0020(3)
Cl3 0.0441(4) 0.0273(3) 0.0445(4) -0.0091(3) -0.0012(3) 0.0032(3)
N4 0.0292(10) 0.0290(10) 0.0279(10) 0.0047(9) 0.0036(8) 0.0037(8)
C5 0.0272(12) 0.0249(12) 0.0312(13) -0.0028(10) -0.0019(9) 0.0022(10)
N6 0.0268(10) 0.0294(10) 0.0270(10) 0.0053(9) 0.0006(8) -0.0002(9)
C7 0.0235(11) 0.0383(14) 0.0277(12) 0.0034(11) 0.0058(10) -0.0007(10)
C8 0.0327(14) 0.0449(16) 0.0416(15) -0.0034(12) 0.0088(12) 0.0007(12)
C9 0.0404(16) 0.0387(16) 0.0555(18) 0.0090(14) 0.0104(13) -0.0044(12)
C10 0.0268(11) 0.0285(12) 0.0275(12) 0.0029(10) 0.0044(9) 0.0015(10)
C11 0.0360(14) 0.0312(13) 0.0423(15) -0.0030(12) -0.0012(11) 0.0042(11)
C12 0.0443(16) 0.0324(14) 0.0542(18) -0.0015(13) 0.0073(13) 0.0095(12)
C13 0.0313(13) 0.0343(14) 0.0582(18) 0.0131(13) 0.0050(12) 0.0054(11)
C14 0.0351(14) 0.0478(16) 0.0398(16) 0.0078(13) -0.0069(11) 0.0017(12)
C15 0.0394(14) 0.0326(14) 0.0418(15) -0.0020(12) -0.0043(11) 0.0025(11)
C16 0.0334(13) 0.0303(13) 0.0314(13) 0.0069(11) 0.0021(10) 0.0080(10)
C17 0.0451(17) 0.0443(17) 0.0460(16) 0.0185(14) -0.0043(13) -0.0095(13)
C18 0.0563(18) 0.0506(17) 0.0321(14) -0.0023(13) 0.0051(13) 0.0039(15)
C19 0.0295(12) 0.0351(13) 0.0297(12) -0.0022(11) 0.0005(10) 0.0028(11)
O20 0.0453(11) 0.0457(11) 0.0438(11) 0.0140(10) 0.0118(9) -0.0037(9)
C21 0.0328(13) 0.0427(15) 0.0216(11) 0.0014(11) 0.0079(10) 0.0006(11)
C22 0.0263(12) 0.0350(14) 0.0397(14) -0.0012(12) 0.0047(10) 0.0045(10)
C23 0.0259(13) 0.0444(16) 0.0400(15) 0.0033(13) -0.0047(10) 0.0024(11)
C24 0.0306(13) 0.0410(15) 0.0392(15) -0.0087(12) 0.0001(11) -0.0065(11)
C25 0.0281(12) 0.0319(13) 0.0445(16) 0.0016(12) 0.0082(11) -0.0025(11)
C26 0.0348(13) 0.0331(14) 0.0269(12) -0.0047(11) 0.0033(10) -0.0064(11)
O27 0.0454(11) 0.0319(10) 0.0513(12) -0.0101(9) -0.0001(9) 0.0104(9)

loop_
_atom_type_symbol
_atom_type_scat_dispersion_real
_atom_type_scat_dispersion_imag
_atom_type_scat_Cromer_Mann_a1
_atom_type_scat_Cromer_Mann_b1
_atom_type_scat_Cromer_Mann_a2
_atom_type_scat_Cromer_Mann_b2
_atom_type_scat_Cromer_Mann_a3
_atom_type_scat_Cromer_Mann_b3
_atom_type_scat_Cromer_Mann_a4
_atom_type_scat_Cromer_Mann_b4
_atom_type_scat_Cromer_Mann_c
_atom_type_scat_source
C 0.0033 0.0016 2.3100 20.8439 1.0200 10.2075 1.5886 0.5687 0.8650 51.6512 0.2156 'International Tables Vol C 4.2.6.8 and 6.1.1.4'
H 0.0000 0.0000 0.4930 10.5109 0.3229 26.1257 0.1402 3.1424 0.0408 57.7998 0.0030 'International Tables Vol C 4.2.6.8 and 6.1.1.4'
Al 0.0645 0.0514 6.4202 3.0387 1.9002 0.7426 1.5936 31.5472 1.9646 85.0886 1.1151 'International Tables Vol C 4.2.6.8 and 6.1.1.4'
N 0.0061 0.0033 12.2126 0.0057 3.1322 9.8933 2.0125 28.9975 1.1663 0.5826 -11.5290 'International Tables Vol C 4.2.6.8 and 6.1.1.4'
Fe 0.3463 0.8444 11.7695 4.7611 7.3573 0.3072 3.5222 15.3535 2.3045 76.8805 1.0369 'International Tables Vol C 4.2.6.8 and 6.1.1.4'
O 0.0106 0.0060 3.0485 13.2771 2.2868 5.7011 1.5463 0.3239 0.8670 32.9089 0.2508 'International Tables Vol C 4.2.6.8 and 6.1.1.4'
Cl 0.1484 0.1585 11.4604 0.0104 7.1964 1.1662 6.2556 18.5194 1.6455 47.7784 -9.5574 'International Tables Vol C 4.2.6.8 and 6.1.1.4'

loop_
_geom_angle_atom_site_label_1
_geom_angle_atom_site_label_2
_geom_angle_atom_site_label_3
_geom_angle
_geom_angle_publ_flag
Al2 Fe1 C19 82.12(8) yes
Al2 Fe1 C21 86.95(8) yes
C19 Fe1 C21 135.26(11) yes
Al2 Fe1 C22 100.72(8) yes
C19 Fe1 C22 100.69(11) yes
C21 Fe1 C22 39.36(10) yes
Al2 Fe1 C23 139.99(8) yes
C19 Fe1 C23 95.40(11) yes
C21 Fe1 C23 66.85(10) yes
C22 Fe1 C23 40.20(11) yes
Al2 Fe1 C24 151.05(8) yes
C19 Fe1 C24 124.71(11) yes
C21 Fe1 C24 66.54(11) yes
C22 Fe1 C24 66.44(11) yes
C23 Fe1 C24 39.31(11) yes
Al2 Fe1 C25 111.94(8) yes
C19 Fe1 C25 161.78(11) yes
C21 Fe1 C25 39.63(10) yes
C22 Fe1 C25 66.21(11) yes
C23 Fe1 C25 66.39(11) yes
Al2 Fe1 C26 80.66(8) yes
C19 Fe1 C26 98.03(12) yes
C21 Fe1 C26 122.80(11) yes
C22 Fe1 C26 161.25(11) yes
C23 Fe1 C26 138.74(12) yes
C24 Fe1 C25 39.54(10) yes
C24 Fe1 C26 103.43(11) yes
C25 Fe1 C26 95.77(11) yes
Fe1 Al2 Cl3 116.95(3) yes
Fe1 Al2 N4 119.58(7) yes
Cl3 Al2 N4 112.03(7) yes
Fe1 Al2 C5 125.96(7) yes
Cl3 Al2 C5 117.07(7) yes
N4 Al2 C5 34.94(9) yes
Fe1 Al2 N6 119.98(7) yes
Cl3 Al2 N6 109.66(7) yes
N4 Al2 N6 69.90(9) yes
C5 Al2 N6 35.01(9) yes
Al2 N4 C5 89.99(15) yes
Al2 N4 C16 145.19(16) yes
C5 N4 C16 124.8(2) yes
Al2 C5 N4 55.07(12) yes
Al2 C5 N6 55.75(12) yes
N4 C5 N6 110.7(2) yes
Al2 C5 C10 175.93(18) yes
N4 C5 C10 124.4(2) yes
N6 C5 C10 124.8(2) yes
C5 N6 Al2 89.24(15) yes
C5 N6 C7 124.6(2) yes
Al2 N6 C7 145.92(16) yes
N6 C7 C8 111.3(2) yes
N6 C7 C9 108.5(2) yes
C8 C7 C9 111.1(2) yes
N6 C7 H71 108.2 no
C8 C7 H71 108.6 no
C9 C7 H71 109.1 no
C7 C8 H82 110.0 no
C7 C8 H81 110.5 no
H82 C8 H81 108.1 no
C7 C8 H83 110.1 no
H82 C8 H83 109.4 no
H81 C8 H83 108.6 no
C7 C9 H92 111.8 no
C7 C9 H91 109.0 no
H92 C9 H91 109.3 no
C7 C9 H93 109.5 no
H92 C9 H93 111.0 no
H91 C9 H93 106.1 no
C5 C10 C11 119.5(2) yes
C5 C10 C15 121.0(2) yes
C11 C10 C15 119.4(2) yes
C10 C11 C12 120.3(3) yes
C10 C11 H111 120.0 no
C12 C11 H111 119.8 no
C11 C12 C13 120.1(3) yes
C11 C12 H121 119.2 no
C13 C12 H121 120.7 no
C12 C13 C14 120.1(3) yes
C12 C13 H131 119.8 no
C14 C13 H131 120.0 no
C13 C14 C15 120.6(3) yes
C13 C14 H141 120.2 no
C15 C14 H141 119.2 no
C10 C15 C14 119.5(3) yes
C10 C15 H151 120.5 no
C14 C15 H151 119.9 no
N4 C16 C17 110.4(2) yes
N4 C16 C18 109.7(2) yes
C17 C16 C18 110.5(2) yes
N4 C16 H161 105.6 no
C17 C16 H161 108.8 no
C18 C16 H161 111.7 no
C16 C17 H172 108.9 no
C16 C17 H171 105.5 no
H172 C17 H171 109.7 no
C16 C17 H173 108.8 no
H172 C17 H173 112.1 no
H171 C17 H173 111.6 no
C16 C18 H182 110.7 no
C16 C18 H181 107.1 no
H182 C18 H181 109.8 no
C16 C18 H183 108.4 no
H182 C18 H183 111.6 no
H181 C18 H183 109.0 no
Fe1 C19 O20 177.4(2) yes
Fe1 C21 C22 69.46(14) yes
Fe1 C21 C25 69.49(14) yes
C22 C21 C25 107.1(2) yes
Fe1 C21 H211 126.5 no
C22 C21 H211 125.4 no
C25 C21 H211 127.5 no
Fe1 C22 C21 71.18(14) yes
Fe1 C22 C23 70.39(14) yes
C21 C22 C23 108.8(2) yes
Fe1 C22 H221 124.8 no
C21 C22 H221 126.3 no
C23 C22 H221 124.9 no
Fe1 C23 C22 69.41(14) yes
Fe1 C23 C24 70.63(14) yes
C22 C23 C24 107.2(2) yes
Fe1 C23 H231 129.0 no
C22 C23 H231 124.7 no
C24 C23 H231 127.9 no
Fe1 C24 C23 70.06(14) yes
Fe1 C24 C25 69.60(14) yes
C23 C24 C25 108.1(2) yes
Fe1 C24 H241 123.8 no
C23 C24 H241 126.3 no
C25 C24 H241 125.6 no
Fe1 C25 C21 70.88(14) yes
Fe1 C25 C24 70.85(14) yes
C21 C25 C24 108.8(2) yes
Fe1 C25 H251 119.9 no
C21 C25 H251 126.1 no
C24 C25 H251 124.8 no
Fe1 C26 O27 177.9(2) yes

loop_
_geom_bond_atom_site_label_1
_geom_bond_atom_site_label_2
_geom_bond_distance
_geom_bond_publ_flag
Fe1 Al2 2.3396(8) yes
Fe1 C19 1.746(3) yes
Fe1 C21 2.109(2) yes
Fe1 C22 2.087(2) yes
Fe1 C23 2.100(3) yes
Fe1 C24 2.107(3) yes
Fe1 C25 2.091(2) yes
Fe1 C26 1.749(3) yes
Al2 Cl3 2.1569(9) yes
Al2 N4 1.915(2) yes
Al2 C5 2.335(2) yes
Al2 N6 1.931(2) yes
N4 C5 1.337(3) yes
N4 C16 1.455(3) yes
C5 N6 1.340(3) yes
C5 C10 1.486(3) yes
N6 C7 1.454(3) yes
C7 C8 1.522(4) yes
C7 C9 1.523(4) yes
C7 H71 1.010 no
C8 H82 0.954 no
C8 H81 0.962 no
C8 H83 0.965 no
C9 H92 0.974 no
C9 H91 0.955 no
C9 H93 0.986 no
C10 C11 1.392(4) yes
C10 C15 1.392(4) yes
C11 C12 1.387(4) yes
C11 H111 0.927 no
C12 C13 1.375(4) yes
C12 H121 0.932 no
C13 C14 1.377(4) yes
C13 H131 0.950 no
C14 C15 1.391(4) yes
C14 H141 0.954 no
C15 H151 0.939 no
C16 C17 1.518(4) yes
C16 C18 1.517(4) yes
C16 H161 0.973 no
C17 H172 0.959 no
C17 H171 0.969 no
C17 H173 0.961 no
C18 H182 0.976 no
C18 H181 0.971 no
C18 H183 0.969 no
C19 O20 1.153(3) yes
C21 C22 1.413(4) yes
C21 C25 1.424(4) yes
C21 H211 0.982 no
C22 C23 1.439(4) yes
C22 H221 0.990 no
C23 C24 1.415(4) yes
C23 H231 0.996 no
C24 C25 1.420(4) yes
C24 H241 0.967 no
C25 H251 0.969 no
C26 O27 1.156(3) yes

loop_
_geom_hbond_atom_site_label_D
_geom_hbond_atom_site_label_H
_geom_hbond_atom_site_label_A
_geom_hbond_site_symmetry_A
_geom_hbond_angle_DHA
_geom_hbond_distance_DH
_geom_hbond_distance_HA
_geom_hbond_distance_DA
_geom_hbond_publ_flag
C22 H221 O27 3_746 126 0.99 2.48 3.171(4) yes
